data_4020632
loop_
_publ_author_name
'Aurelie Baron'
'Graham Sandford'
'Rachel Slater'
'Dmitry S. Yufit'
'Judith A. K. Howard'
'Antonio Vong'

_publ_section_title
;
 Polyfunctional Tetrahydropyrido[2,3-b]pyrazine Scaffolds
 from 4-Phenylsulfonyl Tetrafluoropyridine
;
_journal_name_full 'Journal of Organic Chemistry'
_journal_page_first 9377
_journal_page_last 9381
_journal_paper_doi 10.1021/jo051453v
_journal_volume 70
_journal_year 2005
_chemical_formula_moiety 'C14 H13 F2 N3 O2 S'
_chemical_formula_sum 'C14 H13 F2 N3 O2 S'
_chemical_formula_weight 325.33
_chemical_melting_point 149.0(10)
_space_group_IT_number 2
_space_group_name_Hall '-P 1'
_space_group_name_H-M_alt 'P -1'
_symmetry_cell_setting triclinic
_symmetry_space_group_name_Hall '-P 1'
_symmetry_space_group_name_H-M 'P -1'
_cell_angle_alpha 94.951(1)
_cell_angle_beta 99.041(1)
_cell_angle_gamma 97.375(1)
_cell_formula_units_Z 2
_cell_length_a 7.7158(1)
_cell_length_b 9.1000(1)
_cell_length_c 10.1603(2)
_cell_measurement_temperature 120(2)
_cell_volume 694.56(2)
_diffrn_ambient_temperature 120(2)
_exptl_crystal_density_diffrn 1.556
_cod_depositor_comments
;
The following automatic conversions were performed:
'_symmetry_cell_setting' value 'Triclinic' changed to 'triclinic'
according to '/home/saulius/struct/CIF-dictionaries/cif_core.dic'
dictionary named 'cif_core.dic' version 2.4.1 from 2010-06-29.

Automatic conversion script
Id: cif_fix_enum 1527 2010-12-29 10:47:43Z saulius 

The following automatic conversions were performed:

'_chemical_melting_point' value '148.0-150.0' was changed to
'149.0(10)' - the average value was taken and precision was
estimated.

Automatic conversion script
Id: cif_fix_values 1646 2011-03-28 12:23:43Z adriana 
;
_cod_database_code 4020632

loop_
_symmetry_equiv_pos_as_xyz
'x, y, z'
'-x, -y, -z'

loop_
_atom_site_label
_atom_site_type_symbol
_atom_site_fract_x
_atom_site_fract_y
_atom_site_fract_z
_atom_site_U_iso_or_equiv
_atom_site_adp_type
_atom_site_occupancy
_atom_site_symmetry_multiplicity
_atom_site_calc_flag
_atom_site_refinement_flags
_atom_site_disorder_assembly
_atom_site_disorder_group
S1 S 0.35986(4) 0.74607(3) 0.83218(3) 0.01814(9) Uani 1 1 d . . .
F6 F 0.10585(11) 0.69734(9) 0.33490(7) 0.03102(19) Uani 1 1 d . . .
F7 F 0.18977(11) 0.57885(8) 0.56519(7) 0.02864(18) Uani 1 1 d . . .
O1 O 0.40741(12) 0.60085(9) 0.80291(9) 0.02435(19) Uani 1 1 d . . .
O2 O 0.48755(11) 0.85475(9) 0.92157(8) 0.02254(18) Uani 1 1 d . . .
N1 N 0.39252(15) 1.08456(11) 0.77742(10) 0.0223(2) Uani 1 1 d . . .
N4 N 0.32384(15) 1.17332(12) 0.52179(10) 0.0251(2) Uani 1 1 d . . .
N5 N 0.21270(14) 0.93125(12) 0.43283(10) 0.0225(2) Uani 1 1 d . . .
C2 C 0.47041(17) 1.23208(13) 0.75367(12) 0.0229(2) Uani 1 1 d . . .
C3 C 0.35418(19) 1.28447(14) 0.63838(13) 0.0264(3) Uani 1 1 d . . .
C6 C 0.18440(16) 0.78801(14) 0.44667(11) 0.0224(2) Uani 1 1 d . . .
C7 C 0.22722(15) 0.72754(13) 0.56322(12) 0.0209(2) Uani 1 1 d . . .
C8 C 0.30553(15) 0.82387(12) 0.67948(11) 0.0184(2) Uani 1 1 d . . .
C9 C 0.33317(15) 0.97785(12) 0.67137(11) 0.0182(2) Uani 1 1 d . . .
C10 C 0.28731(15) 1.02594(13) 0.53936(11) 0.0200(2) Uani 1 1 d . . .
C11 C 0.16110(16) 0.72750(13) 0.89773(11) 0.0207(2) Uani 1 1 d . . .
C12 C 0.02883(17) 0.61040(15) 0.84161(13) 0.0266(3) Uani 1 1 d . . .
C13 C -0.12959(19) 0.59708(19) 0.89130(15) 0.0352(3) Uani 1 1 d . . .
C14 C -0.15140(19) 0.6975(2) 0.99582(16) 0.0378(4) Uani 1 1 d . . .
C15 C -0.0187(2) 0.81256(18) 1.05153(15) 0.0351(3) Uani 1 1 d . . .
C16 C 0.14020(19) 0.83009(15) 1.00154(13) 0.0270(3) Uani 1 1 d . . .
C17 C 0.2542(2) 1.22208(17) 0.39351(14) 0.0312(3) Uani 1 1 d . . .
H1N H 0.433(2) 1.059(2) 0.854(2) 0.038(5) Uiso 1 1 d . . .
H21 H 0.591(2) 1.2292(18) 0.7373(17) 0.031(4) Uiso 1 1 d . . .
H22 H 0.476(2) 1.3009(17) 0.8343(15) 0.020(3) Uiso 1 1 d . . .
H31 H 0.417(2) 1.378(2) 0.6147(18) 0.038(5) Uiso 1 1 d . . .
H32 H 0.239(2) 1.3041(19) 0.6643(17) 0.032(4) Uiso 1 1 d . . .
H171 H 0.283(2) 1.161(2) 0.3196(19) 0.040(5) Uiso 1 1 d . . .
H172 H 0.128(3) 1.216(2) 0.382(2) 0.046(5) Uiso 1 1 d . . .
H173 H 0.313(3) 1.322(2) 0.387(2) 0.049(5) Uiso 1 1 d . . .
H12 H 0.049(2) 0.5427(19) 0.7705(18) 0.035(4) Uiso 1 1 d . . .
H13 H -0.221(3) 0.516(2) 0.8540(19) 0.041(5) Uiso 1 1 d . . .
H14 H -0.255(3) 0.687(2) 1.028(2) 0.045(5) Uiso 1 1 d . . .
H15 H -0.033(3) 0.877(2) 1.125(2) 0.042(5) Uiso 1 1 d . . .
H16 H 0.228(2) 0.913(2) 1.0400(17) 0.034(4) Uiso 1 1 d . . .

loop_
_atom_site_aniso_label
_atom_site_aniso_U_11
_atom_site_aniso_U_22
_atom_site_aniso_U_33
_atom_site_aniso_U_23
_atom_site_aniso_U_13
_atom_site_aniso_U_12
S1 0.01958(14) 0.01657(14) 0.01735(14) 0.00114(9) 0.00059(10) 0.00280(10)
F6 0.0373(4) 0.0327(4) 0.0170(3) -0.0044(3) -0.0014(3) -0.0055(3)
F7 0.0386(4) 0.0183(3) 0.0248(4) -0.0015(3) 0.0000(3) -0.0025(3)
O1 0.0273(4) 0.0191(4) 0.0264(4) 0.0007(3) 0.0022(4) 0.0065(3)
O2 0.0245(4) 0.0204(4) 0.0197(4) 0.0009(3) -0.0027(3) 0.0009(3)
N1 0.0318(5) 0.0168(4) 0.0168(5) 0.0015(4) 0.0012(4) 0.0015(4)
N4 0.0343(6) 0.0216(5) 0.0199(5) 0.0054(4) 0.0028(4) 0.0057(4)
N5 0.0229(5) 0.0273(5) 0.0170(4) 0.0025(4) 0.0030(4) 0.0026(4)
C2 0.0279(6) 0.0179(5) 0.0227(6) 0.0009(4) 0.0059(5) 0.0012(4)
C3 0.0353(7) 0.0196(5) 0.0256(6) 0.0033(5) 0.0063(5) 0.0069(5)
C6 0.0226(5) 0.0262(6) 0.0161(5) -0.0022(4) 0.0015(4) -0.0001(4)
C7 0.0218(5) 0.0186(5) 0.0206(5) -0.0012(4) 0.0030(4) 0.0003(4)
C8 0.0191(5) 0.0194(5) 0.0161(5) 0.0010(4) 0.0018(4) 0.0024(4)
C9 0.0178(5) 0.0197(5) 0.0171(5) 0.0009(4) 0.0032(4) 0.0032(4)
C10 0.0203(5) 0.0224(5) 0.0178(5) 0.0024(4) 0.0036(4) 0.0047(4)
C11 0.0221(5) 0.0221(5) 0.0191(5) 0.0064(4) 0.0028(4) 0.0059(4)
C12 0.0267(6) 0.0290(6) 0.0230(6) 0.0069(5) 0.0021(5) -0.0003(5)
C13 0.0255(6) 0.0467(8) 0.0330(7) 0.0168(6) 0.0021(5) -0.0008(6)
C14 0.0259(7) 0.0569(10) 0.0393(8) 0.0252(7) 0.0131(6) 0.0156(6)
C15 0.0398(8) 0.0430(8) 0.0312(7) 0.0127(6) 0.0151(6) 0.0222(6)
C16 0.0320(7) 0.0266(6) 0.0245(6) 0.0043(5) 0.0061(5) 0.0099(5)
C17 0.0389(8) 0.0328(7) 0.0243(6) 0.0118(5) 0.0040(6) 0.0095(6)

loop_
_geom_bond_atom_site_label_1
_geom_bond_atom_site_label_2
_geom_bond_distance
_geom_bond_site_symmetry_2
_geom_bond_publ_flag
S1 O1 1.4354(9) . ?
S1 O2 1.4447(8) . ?
S1 C11 1.7601(12) . ?
S1 C8 1.7735(11) . ?
F6 C6 1.3533(13) . ?
F7 C7 1.3494(13) . ?
N1 C9 1.3653(14) . ?
N1 C2 1.4545(15) . ?
N1 H1N 0.859(19) . ?
N4 C10 1.3675(15) . ?
N4 C17 1.4579(16) . ?
N4 C3 1.4582(16) . ?
N5 C6 1.3170(16) . ?
N5 C10 1.3271(15) . ?
C2 C3 1.5099(18) . ?
C2 H21 0.976(17) . ?
C2 H22 0.978(15) . ?
C3 H31 0.991(19) . ?
C3 H32 0.996(18) . ?
C6 C7 1.3603(17) . ?
C7 C8 1.4106(15) . ?
C8 C9 1.4015(15) . ?
C9 C10 1.4517(16) . ?
C11 C16 1.3900(17) . ?
C11 C12 1.3911(17) . ?
C12 C13 1.389(2) . ?
C12 H12 0.953(18) . ?
C13 C14 1.385(2) . ?
C13 H13 0.958(19) . ?
C14 C15 1.380(2) . ?
C14 H14 0.91(2) . ?
C15 C16 1.395(2) . ?
C15 H15 0.94(2) . ?
C16 H16 0.955(18) . ?
C17 H171 0.968(19) . ?
C17 H172 0.95(2) . ?
C17 H173 0.98(2) . ?

loop_
_cod_related_entry_id
_cod_related_entry_database
_cod_related_entry_code
1 ChemSpider 9805964
